data_4324815
loop_
_publ_author_name
'Aline M. J. Devoille'
'Patricia Richardson'
'Nathan L. Bill'
'Jonathan L. Sessler'
'Jason B. Love'

_publ_section_title
;
 Selective Anion Binding by a Cofacial Binuclear Zinc Complex of a
 Schiff-Base Pyrrole Macrocycle
;
_journal_name_full 'Inorganic Chemistry'
_journal_page_first 3116
_journal_page_last 3126
_journal_paper_doi 10.1021/ic200082r
_journal_volume 50
_journal_year 2011
_chemical_formula_moiety 'C74 H85 N9 O Zn2'
_chemical_formula_sum 'C74 H85 N9 O Zn2'
_chemical_formula_weight 1247.25
_chemical_name_systematic
;
 ?
;
_space_group_IT_number 14
_symmetry_cell_setting monoclinic
_symmetry_space_group_name_Hall '-P 2yn'
_symmetry_space_group_name_H-M 'P 1 21/n 1'
_atom_sites_solution_hydrogens geom
_atom_sites_solution_primary direct
_atom_sites_solution_secondary difmap
_audit_creation_date 2010-11-04T10:11:59-00:00
_audit_creation_method 'WinGX routine CIF_UPDATE'
_cell_angle_alpha 90
_cell_angle_beta 111.061(7)
_cell_angle_gamma 90
_cell_formula_units_Z 4
_cell_length_a 20.593(3)
_cell_length_b 15.3523(17)
_cell_length_c 21.653(3)
_cell_measurement_reflns_used 7935
_cell_measurement_temperature 150(2)
_cell_measurement_theta_max 26.4085
_cell_measurement_theta_min 2.3945
_cell_volume 6388.3(15)
_computing_cell_refinement 'SAINT(siemans, 1995)'
_computing_data_collection 'SMART (Siemans, 1993)'
_computing_data_reduction 'SAINT(siemans, 1995)'
_computing_molecular_graphics 'ORTEP (Farrugia, 1997)'
_computing_publication_material 'enCIFer (Allen et  al., 2004)'
_computing_structure_refinement 'SHELXL-97 (Sheldrick, 1997)'
_computing_structure_solution 'SHELXS-97 (Sheldrick, 1990)'
_diffrn_ambient_temperature 150(2)
_diffrn_measured_fraction_theta_full 0.986
_diffrn_measured_fraction_theta_max 0.986
_diffrn_measurement_device_type 'Bruker Smart Apex CCD'
_diffrn_measurement_method 'Phi and Omega scans'
_diffrn_radiation_monochromator graphite
_diffrn_radiation_type MoK\a
_diffrn_radiation_wavelength 0.71073
_diffrn_reflns_av_R_equivalents 0.0814
_diffrn_reflns_av_unetI/netI 0.0723
_diffrn_reflns_limit_h_max 25
_diffrn_reflns_limit_h_min -25
_diffrn_reflns_limit_k_max 19
_diffrn_reflns_limit_k_min -19
_diffrn_reflns_limit_l_max 20
_diffrn_reflns_limit_l_min -27
_diffrn_reflns_number 50481
_diffrn_reflns_theta_full 26.41
_diffrn_reflns_theta_max 26.41
_diffrn_reflns_theta_min 1.7
_diffrn_standards_decay_% 0
_diffrn_standards_number 0
_exptl_absorpt_coefficient_mu 0.804
_exptl_absorpt_correction_T_max 0.7454
_exptl_absorpt_correction_T_min 0.5469
_exptl_absorpt_correction_type multi-scan
_exptl_absorpt_process_details 'SADABS 2007/2'
_exptl_crystal_colour ORANGE
_exptl_crystal_density_diffrn 1.297
_exptl_crystal_description PLATE
_exptl_crystal_F_000 2640
_exptl_crystal_size_max 0.57
_exptl_crystal_size_mid 0.34
_exptl_crystal_size_min 0.1
_refine_diff_density_max 1.216
_refine_diff_density_min -0.896
_refine_diff_density_rms 0.108
_refine_ls_extinction_method none
_refine_ls_goodness_of_fit_ref 1.338
_refine_ls_hydrogen_treatment mixed
_refine_ls_matrix_type full
_refine_ls_number_parameters 787
_refine_ls_number_reflns 12934
_refine_ls_number_restraints 0
_refine_ls_restrained_S_all 1.338
_refine_ls_R_factor_all 0.1217
_refine_ls_R_factor_gt 0.1047
_refine_ls_shift/su_max 0
_refine_ls_shift/su_mean 0
_refine_ls_structure_factor_coef Fsqd
_refine_ls_weighting_details 'calc w=1/[\s^2^(Fo^2^)+(0.0242P)^2^+32.0218P] where P=(Fo^2^+2Fc^2^)/3'
_refine_ls_weighting_scheme calc
_refine_ls_wR_factor_gt 0.2007
_refine_ls_wR_factor_ref 0.2076
_reflns_number_gt 11069
_reflns_number_total 12934
_reflns_threshold_expression >2sigma(I)
_cod_data_source_file ic200082r_si_001_3.cif
_cod_data_source_block jl9039
_cod_original_cell_volume 6388.2(13)
_cod_original_sg_symbol_H-M 'P 21/n'
_cod_database_code 4324815

loop_
_symmetry_equiv_pos_as_xyz
'x, y, z'
'-x+1/2, y+1/2, -z+1/2'
'-x, -y, -z'
'x-1/2, -y-1/2, z-1/2'

loop_
_atom_site_label
_atom_site_fract_x
_atom_site_fract_y
_atom_site_fract_z
_atom_site_U_iso_or_equiv
_atom_site_adp_type
_atom_site_calc_flag
_atom_site_refinement_flags
_atom_site_occupancy
_atom_site_type_symbol
Zn1 0.29280(3) 0.30992(4) -0.04486(3) 0.02069(17) Uani d . 1 Zn
Zn2 0.26309(4) 0.13670(4) 0.07217(3) 0.02230(17) Uani d . 1 Zn
O1 0.2968(2) 0.2148(3) 0.0180(2) 0.0220(9) Uani d . 1 O
C1 0.4115(3) 0.4279(4) 0.0341(3) 0.0235(13) Uani d . 1 C
H1 0.4419 0.4702 0.0617 0.028 Uiso calc R 1 H
C2 0.4351(3) 0.3780(3) -0.0087(3) 0.0214(12) Uani d . 1 C
C3 0.4956(3) 0.3808(4) -0.0238(3) 0.0290(14) Uani d . 1 C
H3 0.536 0.4148 -0.0021 0.035 Uiso calc R 1 H
C4 0.4855(3) 0.3246(4) -0.0764(3) 0.0258(13) Uani d . 1 C
H4 0.5176 0.3127 -0.0978 0.031 Uiso calc R 1 H
C5 0.4185(3) 0.2883(4) -0.0922(3) 0.0202(12) Uani d . 1 C
C6 0.3804(3) 0.2210(4) -0.1443(3) 0.0227(12) Uani d . 1 C
C7 0.4190(3) 0.2093(4) -0.1934(3) 0.0305(14) Uani d . 1 C
H7A 0.4148 0.264 -0.2188 0.037 Uiso calc R 1 H
H7B 0.4691 0.2001 -0.1677 0.037 Uiso calc R 1 H
C8 0.3927(4) 0.1334(5) -0.2428(3) 0.0408(17) Uani d . 1 C
H8A 0.4038 0.0779 -0.2189 0.061 Uiso calc R 1 H
H8B 0.4153 0.1358 -0.2756 0.061 Uiso calc R 1 H
H8C 0.3422 0.1382 -0.2653 0.061 Uiso calc R 1 H
C9 0.3776(3) 0.1341(4) -0.1090(3) 0.0264(13) Uani d . 1 C
H9A 0.3505 0.1433 -0.0799 0.032 Uiso calc R 1 H
H9B 0.3526 0.0904 -0.1427 0.032 Uiso calc R 1 H
C10 0.4490(3) 0.0977(4) -0.0674(4) 0.0357(16) Uani d . 1 C
H10A 0.4752 0.0847 -0.0962 0.053 Uiso calc R 1 H
H10B 0.4431 0.0442 -0.0453 0.053 Uiso calc R 1 H
H10C 0.4744 0.1407 -0.0341 0.053 Uiso calc R 1 H
C11 0.3064(3) 0.2559(4) -0.1799(3) 0.0255(13) Uani d . 1 C
C12 0.2744(3) 0.2866(4) -0.2457(3) 0.0291(14) Uani d . 1 C
H12 0.2917 0.2809 -0.2807 0.035 Uiso calc R 1 H
C13 0.2133(3) 0.3265(4) -0.2489(3) 0.0295(14) Uani d . 1 C
H13 0.1798 0.3526 -0.2868 0.035 Uiso calc R 1 H
C14 0.2098(3) 0.3210(4) -0.1850(3) 0.0258(13) Uani d . 1 C
C15 0.1761(3) 0.3742(4) -0.1539(3) 0.0275(13) Uani d . 1 C
H15 0.1357 0.4052 -0.1801 0.033 Uiso calc R 1 H
C16 0.1729(3) 0.4511(4) -0.0614(3) 0.0262(13) Uani d . 1 C
C17 0.1620(4) 0.5329(5) -0.0887(4) 0.0400(17) Uani d . 1 C
H17 0.1682 0.5423 -0.1296 0.048 Uiso calc R 1 H
C18 0.1419(4) 0.6031(5) -0.0583(4) 0.0436(18) Uani d . 1 C
H18 0.1351 0.6589 -0.0786 0.052 Uiso calc R 1 H
C19 0.1320(4) 0.5918(4) 0.0004(4) 0.0393(17) Uani d . 1 C
H19 0.119 0.6401 0.0208 0.047 Uiso calc R 1 H
C20 0.1409(3) 0.5093(4) 0.0309(3) 0.0307(14) Uani d . 1 C
C21 0.1310(3) 0.4952(4) 0.0905(3) 0.0324(15) Uani d . 1 C
H21 0.1198 0.5435 0.1123 0.039 Uiso calc R 1 H
C22 0.1370(3) 0.4129(4) 0.1196(3) 0.0292(14) Uani d . 1 C
C23 0.1268(4) 0.3997(5) 0.1804(3) 0.0353(15) Uani d . 1 C
H23 0.1168 0.448 0.2029 0.042 Uiso calc R 1 H
C24 0.1313(4) 0.3190(5) 0.2065(3) 0.0345(15) Uani d . 1 C
H24 0.1265 0.3117 0.2482 0.041 Uiso calc R 1 H
C25 0.1430(3) 0.2448(4) 0.1726(3) 0.0298(14) Uani d . 1 C
H25 0.1435 0.1883 0.1908 0.036 Uiso calc R 1 H
C26 0.1537(3) 0.2541(4) 0.1139(3) 0.0242(13) Uani d . 1 C
C27 0.1528(3) 0.3392(4) 0.0859(3) 0.0222(12) Uani d . 1 C
C28 0.1655(3) 0.3529(4) 0.0277(3) 0.0209(12) Uani d . 1 C
H28 0.1774 0.3046 0.0065 0.025 Uiso calc R 1 H
C29 0.1612(3) 0.4359(4) -0.0004(3) 0.0254(13) Uani d . 1 C
C30 0.1192(3) 0.1204(4) 0.0600(3) 0.0259(13) Uani d . 1 C
H30 0.0756 0.1283 0.065 0.031 Uiso calc R 1 H
C31 0.1324(3) 0.0431(4) 0.0305(3) 0.0287(14) Uani d . 1 C
C32 0.1003(3) -0.0385(4) 0.0187(3) 0.0288(14) Uani d . 1 C
H32 0.0555 -0.0529 0.0188 0.035 Uiso calc R 1 H
C33 0.1477(3) -0.0941(4) 0.0068(3) 0.0310(14) Uani d . 1 C
H33 0.1415 -0.1546 -0.0028 0.037 Uiso calc R 1 H
C34 0.2067(3) -0.0443(4) 0.0116(3) 0.0257(13) Uani d . 1 C
C35 0.2776(3) -0.0696(3) 0.0100(3) 0.0218(12) Uani d . 1 C
C36 0.2791(3) -0.1689(4) -0.0018(3) 0.0327(15) Uani d . 1 C
H36A 0.2778 -0.1996 0.0379 0.039 Uiso calc R 1 H
H36B 0.2364 -0.185 -0.0393 0.039 Uiso calc R 1 H
C37 0.3422(4) -0.2016(5) -0.0167(4) 0.0471(19) Uani d . 1 C
H37A 0.3363 -0.1872 -0.0625 0.071 Uiso calc R 1 H
H37B 0.3462 -0.2649 -0.0106 0.071 Uiso calc R 1 H
H37C 0.3845 -0.1736 0.0134 0.071 Uiso calc R 1 H
C38 0.2934(4) -0.0156(4) -0.0434(3) 0.0328(15) Uani d . 1 C
H38A 0.2918 0.0471 -0.0334 0.039 Uiso calc R 1 H
H38B 0.3411 -0.0293 -0.0414 0.039 Uiso calc R 1 H
C39 0.2417(4) -0.0338(5) -0.1137(3) 0.0406(17) Uani d . 1 C
H39A 0.2444 -0.0954 -0.1245 0.061 Uiso calc R 1 H
H39B 0.2534 0.0026 -0.1454 0.061 Uiso calc R 1 H
H39C 0.1944 -0.0202 -0.116 0.061 Uiso calc R 1 H
C40 0.3321(3) -0.0456(4) 0.0779(3) 0.0253(13) Uani d . 1 C
C41 0.3834(3) -0.0964(4) 0.1256(3) 0.0297(14) Uani d . 1 C
H41 0.3948 -0.1554 0.121 0.036 Uiso calc R 1 H
C42 0.4136(3) -0.0437(4) 0.1802(3) 0.0303(14) Uani d . 1 C
H42 0.4498 -0.0596 0.2202 0.036 Uiso calc R 1 H
C43 0.3810(3) 0.0376(4) 0.1653(3) 0.0265(13) Uani d . 1 C
C44 0.3776(3) 0.1090(4) 0.2045(3) 0.0269(13) Uani d . 1 C
H44 0.409 0.1117 0.2491 0.032 Uiso calc R 1 H
C45 0.3246(3) 0.2335(4) 0.2270(3) 0.0217(12) Uani d . 1 C
C46 0.3192(3) 0.2072(4) 0.2858(3) 0.0305(14) Uani d . 1 C
H46 0.3221 0.147 0.2965 0.037 Uiso calc R 1 H
C47 0.3094(4) 0.2686(5) 0.3308(3) 0.0349(15) Uani d . 1 C
H47 0.3067 0.2486 0.3713 0.042 Uiso calc R 1 H
C48 0.3040(4) 0.3544(5) 0.3173(3) 0.0356(15) Uani d . 1 C
H48 0.2968 0.3941 0.3479 0.043 Uiso calc R 1 H
C49 0.3090(3) 0.3864(4) 0.2567(3) 0.0272(13) Uani d . 1 C
C50 0.3042(3) 0.4744(4) 0.2410(3) 0.0280(14) Uani d . 1 C
H50 0.2959 0.5147 0.2707 0.034 Uiso calc R 1 H
C51 0.3111(3) 0.5059(4) 0.1827(3) 0.0270(13) Uani d . 1 C
C52 0.3092(3) 0.5958(4) 0.1682(3) 0.0296(14) Uani d . 1 C
H52 0.3004 0.6364 0.1973 0.036 Uiso calc R 1 H
C53 0.3197(4) 0.6253(4) 0.1136(3) 0.0369(16) Uani d . 1 C
H53 0.3191 0.686 0.1052 0.044 Uiso calc R 1 H
C54 0.3318(4) 0.5655(4) 0.0690(3) 0.0323(15) Uani d . 1 C
H54 0.3386 0.587 0.0307 0.039 Uiso calc R 1 H
C55 0.3339(3) 0.4767(4) 0.0799(3) 0.0255(13) Uani d . 1 C
C56 0.3216(3) 0.4444(4) 0.1371(3) 0.0218(12) Uani d . 1 C
C57 0.3250(3) 0.3552(4) 0.1522(3) 0.0212(12) Uani d . 1 C
H57 0.3316 0.3146 0.1218 0.025 Uiso calc R 1 H
C58 0.3191(3) 0.3248(4) 0.2105(3) 0.0232(12) Uani d . 1 C
C101 0.6153(3) 0.4221(5) 0.2353(4) 0.0398(17) Uani d . 1 C
H90A 0.6469 0.4531 0.2747 0.048 Uiso calc R 1 H
H90B 0.6391 0.3679 0.2305 0.048 Uiso calc R 1 H
C102 0.6055(4) 0.4784(5) 0.1754(4) 0.050(2) Uani d . 1 C
H90C 0.5942 0.5385 0.1847 0.06 Uiso calc R 1 H
H90D 0.5658 0.456 0.1375 0.06 Uiso calc R 1 H
C103 0.6710(4) 0.4799(5) 0.1569(5) 0.057(2) Uani d . 1 C
H90E 0.6666 0.5273 0.1247 0.068 Uiso calc R 1 H
H90F 0.7121 0.4926 0.197 0.068 Uiso calc R 1 H
C104 0.6821(4) 0.3954(7) 0.1277(4) 0.063(3) Uani d . 1 C
H90G 0.697 0.3509 0.1625 0.095 Uiso calc R 1 H
H90H 0.7181 0.4029 0.1084 0.095 Uiso calc R 1 H
H90I 0.6386 0.3771 0.0932 0.095 Uiso calc R 1 H
C105 0.5056(4) 0.4767(5) 0.2488(4) 0.0392(17) Uani d . 1 C
H90J 0.49 0.5034 0.2042 0.047 Uiso calc R 1 H
H90K 0.4636 0.4576 0.2571 0.047 Uiso calc R 1 H
C106 0.5426(4) 0.5456(4) 0.2994(4) 0.0395(17) Uani d . 1 C
H90L 0.5549 0.5213 0.3446 0.047 Uiso calc R 1 H
H90M 0.5862 0.563 0.2933 0.047 Uiso calc R 1 H
C107 0.4966(4) 0.6245(5) 0.2921(4) 0.0424(18) Uani d . 1 C
H90N 0.4536 0.6072 0.2995 0.051 Uiso calc R 1 H
H90O 0.483 0.6474 0.2464 0.051 Uiso calc R 1 H
C108 0.5336(4) 0.6964(5) 0.3412(4) 0.0467(19) Uani d . 1 C
H90P 0.544 0.6754 0.3865 0.07 Uiso calc R 1 H
H90Q 0.5035 0.7477 0.3335 0.07 Uiso calc R 1 H
H90R 0.5771 0.712 0.3352 0.07 Uiso calc R 1 H
C109 0.5719(4) 0.3492(5) 0.3147(3) 0.0367(16) Uani d . 1 C
H90S 0.5997 0.2977 0.312 0.044 Uiso calc R 1 H
H90T 0.603 0.3883 0.349 0.044 Uiso calc R 1 H
C110 0.5155(4) 0.3193(5) 0.3374(4) 0.0457(19) Uani d . 1 C
H91A 0.4828 0.2815 0.3032 0.055 Uiso calc R 1 H
H91B 0.4893 0.3702 0.3442 0.055 Uiso calc R 1 H
C111 0.5467(4) 0.2689(6) 0.4019(4) 0.0464(19) Uani d . 1 C
H91C 0.5722 0.2178 0.3941 0.056 Uiso calc R 1 H
H91D 0.5808 0.3066 0.4349 0.056 Uiso calc R 1 H
C112 0.4942(4) 0.2379(7) 0.4298(4) 0.061(2) Uani d . 1 C
H91E 0.4693 0.288 0.4385 0.092 Uiso calc R 1 H
H91F 0.5178 0.2064 0.4712 0.092 Uiso calc R 1 H
H91G 0.461 0.1989 0.398 0.092 Uiso calc R 1 H
C113 0.5043(3) 0.3374(4) 0.1939(3) 0.0366(16) Uani d . 1 C
H91H 0.4607 0.3256 0.202 0.044 Uiso calc R 1 H
H91I 0.4914 0.3696 0.1515 0.044 Uiso calc R 1 H
C114 0.5357(3) 0.2510(5) 0.1857(4) 0.0397(17) Uani d . 1 C
H91J 0.544 0.2149 0.2257 0.048 Uiso calc R 1 H
H91K 0.5811 0.2612 0.1808 0.048 Uiso calc R 1 H
C115 0.4874(3) 0.2026(4) 0.1251(3) 0.0348(15) Uani d . 1 C
H91L 0.4414 0.1953 0.1292 0.042 Uiso calc R 1 H
H91M 0.4809 0.2378 0.085 0.042 Uiso calc R 1 H
C116 0.5157(4) 0.1140(4) 0.1171(4) 0.0401(17) Uani d . 1 C
H91N 0.5572 0.1212 0.1056 0.06 Uiso calc R 1 H
H91O 0.4802 0.0817 0.0819 0.06 Uiso calc R 1 H
H91P 0.5279 0.0816 0.1588 0.06 Uiso calc R 1 H
N1 0.3504(3) 0.4183(3) 0.0372(2) 0.0211(10) Uani d . 1 N
N2 0.3889(2) 0.3199(3) -0.0503(2) 0.0196(10) Uani d . 1 N
N3 0.2665(2) 0.2742(3) -0.1447(2) 0.0240(11) Uani d . 1 N
N4 0.1988(2) 0.3824(3) -0.0894(2) 0.0225(11) Uani d . 1 N
N5 0.1670(3) 0.1810(3) 0.0805(2) 0.0245(11) Uani d . 1 N
N6 0.1956(3) 0.0392(3) 0.0235(3) 0.0271(11) Uani d . 1 N
N7 0.3320(3) 0.0352(3) 0.1016(2) 0.0266(11) Uani d . 1 N
N8 0.3325(3) 0.1723(3) 0.1814(2) 0.0228(10) Uani d . 1 N
N100 0.5497(3) 0.3965(4) 0.2489(3) 0.0347(13) Uani d . 1 N
H001 0.331(6) 0.194(8) 0.018(6) 0.11(5) Uiso d . 1 H

loop_
_atom_site_aniso_label
_atom_site_aniso_U_11
_atom_site_aniso_U_22
_atom_site_aniso_U_33
_atom_site_aniso_U_12
_atom_site_aniso_U_13
_atom_site_aniso_U_23
Zn1 0.0213(3) 0.0220(3) 0.0171(3) -0.0015(3) 0.0049(3) 0.0041(3)
Zn2 0.0252(3) 0.0181(3) 0.0232(4) 0.0006(3) 0.0083(3) 0.0054(3)
O1 0.028(2) 0.020(2) 0.018(2) -0.0028(17) 0.0074(18) 0.0033(16)
C1 0.028(3) 0.019(3) 0.018(3) -0.009(2) 0.001(2) 0.003(2)
C2 0.028(3) 0.015(3) 0.018(3) -0.003(2) 0.005(2) 0.001(2)
C3 0.031(3) 0.028(3) 0.027(3) -0.008(3) 0.008(3) -0.001(3)
C4 0.029(3) 0.024(3) 0.027(3) 0.001(2) 0.012(3) 0.003(2)
C5 0.022(3) 0.017(3) 0.022(3) 0.001(2) 0.008(2) 0.006(2)
C6 0.026(3) 0.021(3) 0.019(3) 0.003(2) 0.007(2) 0.003(2)
C7 0.032(3) 0.036(4) 0.025(3) 0.003(3) 0.012(3) -0.001(3)
C8 0.050(4) 0.048(4) 0.027(4) 0.004(4) 0.017(3) -0.008(3)
C9 0.033(3) 0.021(3) 0.029(3) -0.001(3) 0.016(3) -0.001(3)
C10 0.037(4) 0.025(3) 0.042(4) 0.003(3) 0.011(3) 0.007(3)
C11 0.024(3) 0.029(3) 0.019(3) -0.002(2) 0.002(2) 0.003(2)
C12 0.035(3) 0.030(3) 0.021(3) -0.001(3) 0.009(3) -0.001(3)
C13 0.027(3) 0.035(4) 0.021(3) -0.006(3) 0.003(3) -0.002(3)
C14 0.026(3) 0.030(3) 0.021(3) -0.006(3) 0.008(2) 0.000(3)
C15 0.027(3) 0.032(3) 0.020(3) -0.003(3) 0.005(2) 0.007(3)
C16 0.020(3) 0.029(3) 0.025(3) -0.001(2) 0.002(2) 0.002(3)
C17 0.045(4) 0.038(4) 0.033(4) 0.000(3) 0.008(3) 0.012(3)
C18 0.058(5) 0.026(3) 0.043(4) 0.005(3) 0.014(4) 0.009(3)
C19 0.056(5) 0.021(3) 0.043(4) 0.010(3) 0.021(4) 0.004(3)
C20 0.029(3) 0.026(3) 0.035(4) 0.003(3) 0.010(3) -0.004(3)
C21 0.037(4) 0.030(3) 0.031(4) 0.001(3) 0.012(3) -0.004(3)
C22 0.025(3) 0.031(3) 0.028(3) -0.001(3) 0.006(3) -0.002(3)
C23 0.043(4) 0.035(4) 0.030(4) 0.000(3) 0.017(3) -0.007(3)
C24 0.042(4) 0.042(4) 0.021(3) -0.007(3) 0.014(3) -0.005(3)
C25 0.029(3) 0.035(3) 0.028(3) -0.005(3) 0.013(3) 0.001(3)
C26 0.018(3) 0.027(3) 0.026(3) -0.001(2) 0.006(2) 0.003(3)
C27 0.017(3) 0.027(3) 0.020(3) -0.003(2) 0.003(2) -0.002(2)
C28 0.016(3) 0.025(3) 0.017(3) 0.002(2) 0.000(2) -0.003(2)
C29 0.022(3) 0.025(3) 0.025(3) 0.006(2) 0.004(2) 0.000(3)
C30 0.026(3) 0.025(3) 0.027(3) 0.001(2) 0.010(3) 0.009(3)
C31 0.027(3) 0.026(3) 0.032(3) -0.003(3) 0.009(3) 0.005(3)
C32 0.026(3) 0.030(3) 0.026(3) -0.005(3) 0.003(3) 0.001(3)
C33 0.035(3) 0.029(3) 0.023(3) -0.008(3) 0.003(3) -0.003(3)
C34 0.032(3) 0.024(3) 0.019(3) -0.002(3) 0.007(3) 0.004(2)
C35 0.026(3) 0.012(3) 0.022(3) -0.001(2) 0.001(2) 0.000(2)
C36 0.037(4) 0.020(3) 0.039(4) -0.003(3) 0.012(3) -0.001(3)
C37 0.061(5) 0.032(4) 0.050(5) 0.013(4) 0.022(4) -0.005(3)
C38 0.037(4) 0.024(3) 0.037(4) 0.000(3) 0.013(3) -0.003(3)
C39 0.046(4) 0.045(4) 0.028(4) -0.011(3) 0.009(3) 0.003(3)
C40 0.031(3) 0.023(3) 0.023(3) -0.004(2) 0.012(3) 0.004(2)
C41 0.035(3) 0.019(3) 0.036(4) 0.007(3) 0.014(3) 0.009(3)
C42 0.031(3) 0.032(3) 0.024(3) 0.007(3) 0.006(3) 0.005(3)
C43 0.027(3) 0.029(3) 0.020(3) 0.001(3) 0.004(2) 0.005(3)
C44 0.021(3) 0.034(3) 0.020(3) -0.004(3) 0.001(2) 0.001(3)
C45 0.025(3) 0.024(3) 0.015(3) -0.003(2) 0.006(2) 0.004(2)
C46 0.031(3) 0.034(4) 0.023(3) -0.007(3) 0.005(3) 0.002(3)
C47 0.043(4) 0.042(4) 0.018(3) -0.003(3) 0.009(3) 0.005(3)
C48 0.044(4) 0.042(4) 0.019(3) -0.004(3) 0.010(3) -0.006(3)
C49 0.026(3) 0.035(3) 0.020(3) -0.006(3) 0.007(2) -0.005(3)
C50 0.030(3) 0.032(3) 0.022(3) 0.001(3) 0.009(3) -0.006(3)
C51 0.028(3) 0.031(3) 0.020(3) 0.000(3) 0.006(2) -0.003(3)
C52 0.039(4) 0.027(3) 0.021(3) 0.004(3) 0.009(3) -0.007(3)
C53 0.054(4) 0.022(3) 0.036(4) 0.003(3) 0.017(3) 0.003(3)
C54 0.047(4) 0.027(3) 0.025(3) 0.000(3) 0.015(3) 0.002(3)
C55 0.022(3) 0.031(3) 0.021(3) -0.004(2) 0.005(2) -0.001(3)
C56 0.024(3) 0.026(3) 0.014(3) -0.001(2) 0.004(2) 0.004(2)
C57 0.022(3) 0.022(3) 0.016(3) -0.005(2) 0.004(2) -0.003(2)
C58 0.018(3) 0.031(3) 0.017(3) -0.003(2) 0.003(2) 0.001(2)
C101 0.029(3) 0.034(4) 0.045(4) -0.003(3) 0.000(3) -0.011(3)
C102 0.053(5) 0.039(4) 0.052(5) 0.009(4) 0.013(4) 0.009(4)
C103 0.052(5) 0.038(4) 0.072(6) -0.018(4) 0.011(4) 0.003(4)
C104 0.045(5) 0.095(8) 0.051(5) 0.001(5) 0.020(4) 0.010(5)
C105 0.033(4) 0.038(4) 0.038(4) 0.010(3) 0.002(3) -0.005(3)
C106 0.034(4) 0.035(4) 0.041(4) 0.006(3) 0.002(3) -0.013(3)
C107 0.038(4) 0.037(4) 0.043(4) 0.008(3) 0.004(3) -0.004(3)
C108 0.041(4) 0.038(4) 0.052(5) 0.006(3) 0.006(4) -0.010(4)
C109 0.035(4) 0.035(4) 0.030(4) 0.009(3) -0.001(3) -0.005(3)
C110 0.042(4) 0.042(4) 0.036(4) 0.008(3) -0.006(3) 0.001(3)
C111 0.036(4) 0.060(5) 0.032(4) 0.006(4) -0.001(3) 0.002(4)
C112 0.051(5) 0.082(7) 0.038(5) 0.002(5) 0.002(4) 0.010(4)
C113 0.030(3) 0.034(4) 0.032(4) 0.003(3) -0.007(3) -0.004(3)
C114 0.031(3) 0.037(4) 0.037(4) 0.005(3) -0.003(3) -0.008(3)
C115 0.032(3) 0.030(4) 0.035(4) -0.003(3) 0.002(3) 0.001(3)
C116 0.043(4) 0.029(4) 0.043(4) -0.003(3) 0.010(3) -0.005(3)
N1 0.032(3) 0.014(2) 0.014(2) 0.000(2) 0.004(2) -0.0006(18)
N2 0.021(2) 0.020(2) 0.016(2) -0.0025(19) 0.0048(19) -0.0001(19)
N3 0.020(2) 0.029(3) 0.019(2) 0.000(2) 0.003(2) 0.002(2)
N4 0.017(2) 0.022(2) 0.024(3) 0.0045(19) 0.003(2) 0.009(2)
N5 0.030(3) 0.020(2) 0.025(3) -0.003(2) 0.011(2) 0.005(2)
N6 0.029(3) 0.016(2) 0.039(3) -0.005(2) 0.015(2) 0.000(2)
N7 0.032(3) 0.022(3) 0.020(3) -0.001(2) 0.002(2) -0.001(2)
N8 0.028(3) 0.016(2) 0.019(2) 0.000(2) 0.004(2) 0.0023(19)
N100 0.030(3) 0.031(3) 0.031(3) 0.006(2) -0.004(2) -0.004(2)

loop_
_atom_type_symbol
_atom_type_description
_atom_type_scat_dispersion_real
_atom_type_scat_dispersion_imag
_atom_type_scat_source
C C 0.0033 0.0016 'International Tables Vol C Tables 4.2.6.8 and 6.1.1.4'
H H 0 0 'International Tables Vol C Tables 4.2.6.8 and 6.1.1.4'
N N 0.0061 0.0033 'International Tables Vol C Tables 4.2.6.8 and 6.1.1.4'
O O 0.0106 0.006 'International Tables Vol C Tables 4.2.6.8 and 6.1.1.4'
Zn Zn 0.2839 1.4301 'International Tables Vol C Tables 4.2.6.8 and 6.1.1.4'

loop_
_geom_angle_atom_site_label_1
_geom_angle_atom_site_label_2
_geom_angle_atom_site_label_3
_geom_angle
O1 Zn1 N2 107.20(19)
O1 Zn1 N3 116.50(18)
N2 Zn1 N3 81.78(18)
O1 Zn1 N4 120.10(18)
N2 Zn1 N4 132.65(18)
N3 Zn1 N4 79.34(19)
O1 Zn1 N1 96.60(16)
N2 Zn1 N1 76.05(18)
N3 Zn1 N1 144.46(18)
N4 Zn1 N1 95.66(17)
O1 Zn2 N7 107.2(2)
O1 Zn2 N6 117.13(19)
N7 Zn2 N6 82.6(2)
O1 Zn2 N5 112.76(18)
N7 Zn2 N5 140.03(19)
N6 Zn2 N5 78.58(19)
O1 Zn2 N8 103.97(17)
N7 Zn2 N8 76.13(18)
N6 Zn2 N8 137.74(19)
N5 Zn2 N8 94.98(18)
Zn2 O1 Zn1 157.4(3)
N1 C1 C2 122.8(5)
N2 C2 C3 109.4(5)
N2 C2 C1 117.3(5)
C3 C2 C1 132.9(5)
C4 C3 C2 106.9(5)
C3 C4 C5 106.8(5)
N2 C5 C4 109.5(5)
N2 C5 C6 120.4(5)
C4 C5 C6 130.1(5)
C5 C6 C11 106.8(5)
C5 C6 C9 108.6(5)
C11 C6 C9 109.9(5)
C5 C6 C7 109.5(5)
C11 C6 C7 110.9(5)
C9 C6 C7 111.0(5)
C8 C7 C6 115.1(5)
C10 C9 C6 114.1(5)
N3 C11 C12 110.1(5)
N3 C11 C6 119.3(5)
C12 C11 C6 129.7(6)
C13 C12 C11 106.4(6)
C12 C13 C14 107.0(6)
N3 C14 C15 117.1(5)
N3 C14 C13 108.7(5)
C15 C14 C13 130.4(6)
N4 C15 C14 121.5(6)
C17 C16 N4 121.8(6)
C17 C16 C29 119.2(6)
N4 C16 C29 119.0(5)
C16 C17 C18 122.1(7)
C19 C18 C17 120.5(6)
C18 C19 C20 120.8(6)
C21 C20 C19 122.5(6)
C21 C20 C29 118.3(6)
C19 C20 C29 119.2(6)
C20 C21 C22 122.6(6)
C21 C22 C23 121.9(6)
C21 C22 C27 118.6(6)
C23 C22 C27 119.5(6)
C24 C23 C22 120.5(6)
C23 C24 C25 121.2(6)
C26 C25 C24 120.5(6)
C25 C26 N5 121.1(6)
C25 C26 C27 120.2(6)
N5 C26 C27 118.7(5)
C28 C27 C26 122.8(5)
C28 C27 C22 119.3(5)
C26 C27 C22 118.0(5)
C27 C28 C29 121.9(5)
C28 C29 C16 122.7(5)
C28 C29 C20 119.1(6)
C16 C29 C20 118.1(6)
N5 C30 C31 120.2(6)
N6 C31 C32 110.3(6)
N6 C31 C30 115.6(5)
C32 C31 C30 132.7(6)
C33 C32 C31 105.5(6)
C32 C33 C34 107.3(6)
N6 C34 C33 109.4(6)
N6 C34 C35 118.5(5)
C33 C34 C35 132.0(6)
C34 C35 C40 107.1(5)
C34 C35 C38 110.0(5)
C40 C35 C38 107.9(5)
C34 C35 C36 109.3(5)
C40 C35 C36 110.0(5)
C38 C35 C36 112.4(5)
C37 C36 C35 115.2(5)
C39 C38 C35 112.7(5)
N7 C40 C41 109.4(5)
N7 C40 C35 119.0(5)
C41 C40 C35 131.4(6)
C42 C41 C40 106.8(5)
C41 C42 C43 107.1(5)
N7 C43 C42 108.8(5)
N7 C43 C44 116.6(5)
C42 C43 C44 133.0(6)
N8 C44 C43 122.0(5)
C46 C45 N8 121.2(5)
C46 C45 C58 119.3(6)
N8 C45 C58 119.4(5)
C45 C46 C47 121.2(6)
C48 C47 C46 121.4(6)
C47 C48 C49 120.3(6)
C50 C49 C48 122.2(6)
C50 C49 C58 118.9(6)
C48 C49 C58 118.9(6)
C49 C50 C51 122.2(6)
C50 C51 C52 122.1(6)
C50 C51 C56 118.6(6)
C52 C51 C56 119.2(6)
C53 C52 C51 121.3(6)
C52 C53 C54 120.0(6)
C55 C54 C53 121.7(6)
C54 C55 N1 120.9(5)
C54 C55 C56 118.9(6)
N1 C55 C56 120.2(5)
C57 C56 C51 119.2(5)
C57 C56 C55 121.8(5)
C51 C56 C55 118.7(5)
C58 C57 C56 121.7(5)
C57 C58 C45 121.9(5)
C57 C58 C49 119.3(5)
C45 C58 C49 118.8(5)
C102 C101 N100 117.2(6)
C101 C102 C103 111.9(6)
C104 C103 C102 112.3(7)
C106 C105 N100 114.6(5)
C107 C106 C105 110.5(6)
C106 C107 C108 111.5(6)
C110 C109 N100 116.9(5)
C109 C110 C111 109.8(6)
C112 C111 C110 113.9(6)
C114 C113 N100 116.4(5)
C113 C114 C115 110.7(5)
C116 C115 C114 112.2(6)
C1 N1 C55 115.3(5)
C1 N1 Zn1 105.7(4)
C55 N1 Zn1 138.6(4)
C5 N2 C2 107.4(5)
C5 N2 Zn1 134.1(4)
C2 N2 Zn1 118.0(4)
C11 N3 C14 107.7(5)
C11 N3 Zn1 131.0(4)
C14 N3 Zn1 111.1(4)
C15 N4 C16 119.0(5)
C15 N4 Zn1 110.4(4)
C16 N4 Zn1 127.9(4)
C30 N5 C26 118.3(5)
C30 N5 Zn2 110.3(4)
C26 N5 Zn2 130.2(4)
C34 N6 C31 107.3(5)
C34 N6 Zn2 131.6(4)
C31 N6 Zn2 114.0(4)
C40 N7 C43 107.8(5)
C40 N7 Zn2 132.8(4)
C43 N7 Zn2 117.6(4)
C44 N8 C45 118.0(5)
C44 N8 Zn2 107.6(4)
C45 N8 Zn2 132.6(4)
C109 N100 C113 110.1(5)
C109 N100 C105 111.4(5)
C113 N100 C105 106.3(5)
C109 N100 C101 108.4(5)
C113 N100 C101 109.8(5)
C105 N100 C101 110.9(5)

loop_
_geom_bond_atom_site_label_1
_geom_bond_atom_site_label_2
_geom_bond_distance
Zn1 O1 1.978(4)
Zn1 N2 2.031(5)
Zn1 N3 2.105(5)
Zn1 N4 2.139(4)
Zn1 N1 2.411(5)
Zn2 O1 1.969(4)
Zn2 N7 2.050(5)
Zn2 N6 2.057(5)
Zn2 N5 2.160(5)
Zn2 N8 2.347(5)
C1 N1 1.293(7)
C1 C2 1.416(8)
C2 N2 1.376(7)
C2 C3 1.398(8)
C3 C4 1.383(9)
C4 C5 1.413(8)
C5 N2 1.351(7)
C5 C6 1.523(8)
C6 C11 1.537(8)
C6 C9 1.549(8)
C6 C7 1.550(8)
C7 C8 1.543(9)
C9 C10 1.527(9)
C11 N3 1.336(8)
C11 C12 1.419(8)
C12 C13 1.380(9)
C13 C14 1.413(8)
C14 N3 1.381(8)
C14 C15 1.391(9)
C15 N4 1.310(7)
C16 C17 1.372(9)
C16 N4 1.413(8)
C16 C29 1.445(9)
C17 C18 1.401(10)
C18 C19 1.368(10)
C19 C20 1.409(9)
C20 C21 1.393(9)
C20 C29 1.453(8)
C21 C22 1.398(9)
C22 C23 1.420(9)
C22 C27 1.444(8)
C23 C24 1.351(9)
C24 C25 1.421(9)
C25 C26 1.372(8)
C26 N5 1.415(8)
C26 C27 1.439(8)
C27 C28 1.391(8)
C28 C29 1.400(8)
C30 N5 1.311(8)
C30 C31 1.420(9)
C31 N6 1.364(8)
C31 C32 1.396(8)
C32 C33 1.389(9)
C33 C34 1.406(8)
C34 N6 1.342(7)
C34 C35 1.523(8)
C35 C40 1.540(8)
C35 C38 1.548(9)
C35 C36 1.549(8)
C36 C37 1.532(9)
C38 C39 1.537(9)
C40 N7 1.343(8)
C40 C41 1.417(8)
C41 C42 1.383(9)
C42 C43 1.400(8)
C43 N7 1.385(7)
C43 C44 1.403(9)
C44 N8 1.312(8)
C45 C46 1.378(8)
C45 N8 1.415(7)
C45 C58 1.440(8)
C46 C47 1.421(9)
C47 C48 1.346(9)
C48 C49 1.439(9)
C49 C50 1.388(9)
C49 C58 1.445(8)
C50 C51 1.407(9)
C51 C52 1.412(9)
C51 C56 1.437(8)
C52 C53 1.354(9)
C53 C54 1.417(9)
C54 C55 1.381(9)
C55 N1 1.415(8)
C55 C56 1.438(8)
C56 C57 1.403(8)
C57 C58 1.391(8)
C101 C102 1.510(10)
C101 N100 1.532(9)
C102 C103 1.538(11)
C103 C104 1.496(12)
C105 C106 1.518(9)
C105 N100 1.531(8)
C106 C107 1.511(9)
C107 C108 1.532(10)
C109 C110 1.486(10)
C109 N100 1.517(9)
C110 C111 1.522(10)
C111 C112 1.495(11)
C113 C114 1.515(9)
C113 N100 1.521(8)
C114 C115 1.525(9)
C115 C116 1.513(9)

loop_
_geom_torsion_atom_site_label_1
_geom_torsion_atom_site_label_2
_geom_torsion_atom_site_label_3
_geom_torsion_atom_site_label_4
_geom_torsion
N7 Zn2 O1 Zn1 165.3(6)
N6 Zn2 O1 Zn1 75.0(6)
N5 Zn2 O1 Zn1 -13.5(7)
N8 Zn2 O1 Zn1 -115.1(6)
N2 Zn1 O1 Zn2 176.5(6)
N3 Zn1 O1 Zn2 -94.2(6)
N4 Zn1 O1 Zn2 -1.4(7)
N1 Zn1 O1 Zn2 99.1(6)
N1 C1 C2 N2 2.9(8)
N1 C1 C2 C3 174.7(6)
N2 C2 C3 C4 1.1(7)
C1 C2 C3 C4 -171.2(6)
C2 C3 C4 C5 -0.1(7)
C3 C4 C5 N2 -0.9(7)
C3 C4 C5 C6 -178.2(6)
N2 C5 C6 C11 49.3(7)
C4 C5 C6 C11 -133.7(6)
N2 C5 C6 C9 -69.2(6)
C4 C5 C6 C9 107.8(7)
N2 C5 C6 C7 169.4(5)
C4 C5 C6 C7 -13.6(8)
C5 C6 C7 C8 171.3(5)
C11 C6 C7 C8 -71.1(7)
C9 C6 C7 C8 51.5(7)
C5 C6 C9 C10 -58.9(7)
C11 C6 C9 C10 -175.4(5)
C7 C6 C9 C10 61.5(7)
C5 C6 C11 N3 -57.5(7)
C9 C6 C11 N3 60.2(7)
C7 C6 C11 N3 -176.7(5)
C5 C6 C11 C12 110.9(7)
C9 C6 C11 C12 -131.4(7)
C7 C6 C11 C12 -8.3(9)
N3 C11 C12 C13 1.2(7)
C6 C11 C12 C13 -168.1(6)
C11 C12 C13 C14 1.3(7)
C12 C13 C14 N3 -3.2(7)
C12 C13 C14 C15 153.6(6)
N3 C14 C15 N4 2.9(9)
C13 C14 C15 N4 -152.3(6)
N4 C16 C17 C18 -174.6(6)
C29 C16 C17 C18 2.1(10)
C16 C17 C18 C19 -0.4(12)
C17 C18 C19 C20 -0.9(12)
C18 C19 C20 C21 -179.8(7)
C18 C19 C20 C29 0.4(11)
C19 C20 C21 C22 177.3(6)
C29 C20 C21 C22 -2.9(10)
C20 C21 C22 C23 -180.0(6)
C20 C21 C22 C27 -1.1(10)
C21 C22 C23 C24 178.4(6)
C27 C22 C23 C24 -0.5(10)
C22 C23 C24 C25 -2.9(10)
C23 C24 C25 C26 3.3(10)
C24 C25 C26 N5 178.5(5)
C24 C25 C26 C27 -0.2(9)
C25 C26 C27 C28 177.9(5)
N5 C26 C27 C28 -0.9(8)
C25 C26 C27 C22 -3.0(8)
N5 C26 C27 C22 178.2(5)
C21 C22 C27 C28 3.7(8)
C23 C22 C27 C28 -177.5(6)
C21 C22 C27 C26 -175.5(5)
C23 C22 C27 C26 3.4(8)
C26 C27 C28 C29 177.0(5)
C22 C27 C28 C29 -2.1(8)
C27 C28 C29 C16 -178.8(5)
C27 C28 C29 C20 -1.9(8)
C17 C16 C29 C28 174.5(6)
N4 C16 C29 C28 -8.8(8)
C17 C16 C29 C20 -2.5(9)
N4 C16 C29 C20 174.3(5)
C21 C20 C29 C28 4.4(9)
C19 C20 C29 C28 -175.8(6)
C21 C20 C29 C16 -178.6(6)
C19 C20 C29 C16 1.2(9)
N5 C30 C31 N6 -2.1(9)
N5 C30 C31 C32 162.5(7)
N6 C31 C32 C33 2.4(7)
C30 C31 C32 C33 -162.9(7)
C31 C32 C33 C34 -0.2(7)
C32 C33 C34 N6 -2.1(7)
C32 C33 C34 C35 173.5(6)
N6 C34 C35 C40 58.7(7)
C33 C34 C35 C40 -116.6(7)
N6 C34 C35 C38 -58.3(7)
C33 C34 C35 C38 126.4(7)
N6 C34 C35 C36 177.9(5)
C33 C34 C35 C36 2.6(9)
C34 C35 C36 C37 169.8(6)
C40 C35 C36 C37 -72.9(7)
C38 C35 C36 C37 47.3(8)
C34 C35 C38 C39 -63.2(7)
C40 C35 C38 C39 -179.7(5)
C36 C35 C38 C39 58.8(7)
C34 C35 C40 N7 -51.5(7)
C38 C35 C40 N7 66.9(7)
C36 C35 C40 N7 -170.2(5)
C34 C35 C40 C41 123.8(7)
C38 C35 C40 C41 -117.9(7)
C36 C35 C40 C41 5.0(9)
N7 C40 C41 C42 1.3(7)
C35 C40 C41 C42 -174.3(6)
C40 C41 C42 C43 -0.1(7)
C41 C42 C43 N7 -1.1(7)
C41 C42 C43 C44 163.2(7)
N7 C43 C44 N8 -2.8(9)
C42 C43 C44 N8 -166.1(7)
N8 C45 C46 C47 -178.3(6)
C58 C45 C46 C47 -1.0(9)
C45 C46 C47 C48 1.0(10)
C46 C47 C48 C49 -0.9(11)
C47 C48 C49 C50 -179.5(6)
C47 C48 C49 C58 0.7(10)
C48 C49 C50 C51 178.1(6)
C58 C49 C50 C51 -2.1(9)
C49 C50 C51 C52 -177.2(6)
C49 C50 C51 C56 1.7(9)
C50 C51 C52 C53 176.3(6)
C56 C51 C52 C53 -2.5(10)
C51 C52 C53 C54 1.1(11)
C52 C53 C54 C55 -0.7(11)
C53 C54 C55 N1 -176.0(6)
C53 C54 C55 C56 1.8(10)
C50 C51 C56 C57 -0.3(9)
C52 C51 C56 C57 178.6(6)
C50 C51 C56 C55 -175.4(5)
C52 C51 C56 C55 3.5(9)
C54 C55 C56 C57 -178.1(6)
N1 C55 C56 C57 -0.3(8)
C54 C55 C56 C51 -3.1(8)
N1 C55 C56 C51 174.6(5)
C51 C56 C57 C58 -0.6(8)
C55 C56 C57 C58 174.3(5)
C56 C57 C58 C45 -178.1(5)
C56 C57 C58 C49 0.2(8)
C46 C45 C58 C57 179.1(5)
N8 C45 C58 C57 -3.5(8)
C46 C45 C58 C49 0.8(8)
N8 C45 C58 C49 178.2(5)
C50 C49 C58 C57 1.2(8)
C48 C49 C58 C57 -179.0(6)
C50 C49 C58 C45 179.5(5)
C48 C49 C58 C45 -0.7(8)
N100 C101 C102 C103 -165.2(6)
C101 C102 C103 C104 71.8(9)
N100 C105 C106 C107 176.0(6)
C105 C106 C107 C108 -178.2(7)
N100 C109 C110 C111 176.7(6)
C109 C110 C111 C112 178.5(7)
N100 C113 C114 C115 -174.7(6)
C113 C114 C115 C116 -177.4(6)
C2 C1 N1 C55 -176.8(5)
C2 C1 N1 Zn1 -2.7(6)
C54 C55 N1 C1 61.6(8)
C56 C55 N1 C1 -116.2(6)
C54 C55 N1 Zn1 -109.8(6)
C56 C55 N1 Zn1 72.4(7)
O1 Zn1 N1 C1 107.6(4)
N2 Zn1 N1 C1 1.4(4)
N3 Zn1 N1 C1 -51.6(5)
N4 Zn1 N1 C1 -131.2(4)
O1 Zn1 N1 C55 -80.5(6)
N2 Zn1 N1 C55 173.3(6)
N3 Zn1 N1 C55 120.3(6)
N4 Zn1 N1 C55 40.7(6)
C4 C5 N2 C2 1.6(6)
C6 C5 N2 C2 179.2(5)
C4 C5 N2 Zn1 173.3(4)
C6 C5 N2 Zn1 -9.1(8)
C3 C2 N2 C5 -1.7(6)
C1 C2 N2 C5 172.0(5)
C3 C2 N2 Zn1 -174.9(4)
C1 C2 N2 Zn1 -1.3(7)
O1 Zn1 N2 C5 96.2(5)
N3 Zn1 N2 C5 -19.1(5)
N4 Zn1 N2 C5 -86.3(6)
N1 Zn1 N2 C5 -171.1(5)
O1 Zn1 N2 C2 -92.8(4)
N3 Zn1 N2 C2 151.9(4)
N4 Zn1 N2 C2 84.7(5)
N1 Zn1 N2 C2 -0.1(4)
C12 C11 N3 C14 -3.2(7)
C6 C11 N3 C14 167.3(5)
C12 C11 N3 Zn1 -144.2(5)
C6 C11 N3 Zn1 26.3(8)
C15 C14 N3 C11 -156.3(5)
C13 C14 N3 C11 4.0(7)
C15 C14 N3 Zn1 -6.9(7)
C13 C14 N3 Zn1 153.4(4)
O1 Zn1 N3 C11 -95.3(6)
N2 Zn1 N3 C11 9.8(5)
N4 Zn1 N3 C11 146.2(6)
N1 Zn1 N3 C11 61.4(7)
O1 Zn1 N3 C14 124.6(4)
N2 Zn1 N3 C14 -130.2(4)
N4 Zn1 N3 C14 6.2(4)
N1 Zn1 N3 C14 -78.6(5)
C14 C15 N4 C16 165.7(5)
C14 C15 N4 Zn1 2.7(7)
C17 C16 N4 C15 -40.3(8)
C29 C16 N4 C15 143.0(6)
C17 C16 N4 Zn1 119.4(6)
C29 C16 N4 Zn1 -57.3(7)
O1 Zn1 N4 C15 -119.4(4)
N2 Zn1 N4 C15 63.4(5)
N3 Zn1 N4 C15 -4.8(4)
N1 Zn1 N4 C15 139.6(4)
O1 Zn1 N4 C16 79.5(5)
N2 Zn1 N4 C16 -97.7(5)
N3 Zn1 N4 C16 -165.9(5)
N1 Zn1 N4 C16 -21.5(5)
C31 C30 N5 C26 -175.5(5)
C31 C30 N5 Zn2 -6.4(7)
C25 C26 N5 C30 61.7(8)
C27 C26 N5 C30 -119.5(6)
C25 C26 N5 Zn2 -104.8(6)
C27 C26 N5 Zn2 74.0(7)
O1 Zn2 N5 C30 123.6(4)
N7 Zn2 N5 C30 -54.7(5)
N6 Zn2 N5 C30 8.8(4)
N8 Zn2 N5 C30 -129.0(4)
O1 Zn2 N5 C26 -69.0(5)
N7 Zn2 N5 C26 112.7(5)
N6 Zn2 N5 C26 176.2(5)
N8 Zn2 N5 C26 38.4(5)
C33 C34 N6 C31 3.6(7)
C35 C34 N6 C31 -172.7(5)
C33 C34 N6 Zn2 151.4(5)
C35 C34 N6 Zn2 -24.9(8)
C32 C31 N6 C34 -3.8(7)
C30 C31 N6 C34 164.3(5)
C32 C31 N6 Zn2 -157.9(4)
C30 C31 N6 Zn2 10.1(7)
O1 Zn2 N6 C34 93.8(6)
N7 Zn2 N6 C34 -11.8(6)
N5 Zn2 N6 C34 -156.4(6)
N8 Zn2 N6 C34 -71.6(6)
O1 Zn2 N6 C31 -120.1(4)
N7 Zn2 N6 C31 134.4(5)
N5 Zn2 N6 C31 -10.2(4)
N8 Zn2 N6 C31 74.6(5)
C41 C40 N7 C43 -2.0(7)
C35 C40 N7 C43 174.3(5)
C41 C40 N7 Zn2 -165.9(4)
C35 C40 N7 Zn2 10.3(9)
C42 C43 N7 C40 1.9(7)
C44 C43 N7 C40 -165.3(5)
C42 C43 N7 Zn2 168.7(4)
C44 C43 N7 Zn2 1.5(7)
O1 Zn2 N7 C40 -96.9(6)
N6 Zn2 N7 C40 19.3(6)
N5 Zn2 N7 C40 81.5(6)
N8 Zn2 N7 C40 162.5(6)
O1 Zn2 N7 C43 100.4(4)
N6 Zn2 N7 C43 -143.4(5)
N5 Zn2 N7 C43 -81.2(5)
N8 Zn2 N7 C43 -0.2(4)
C43 C44 N8 C45 169.3(5)
C43 C44 N8 Zn2 2.4(7)
C46 C45 N8 C44 -45.3(8)
C58 C45 N8 C44 137.3(6)
C46 C45 N8 Zn2 117.5(6)
C58 C45 N8 Zn2 -59.8(7)
O1 Zn2 N8 C44 -105.8(4)
N7 Zn2 N8 C44 -1.2(4)
N6 Zn2 N8 C44 60.8(5)
N5 Zn2 N8 C44 139.3(4)
O1 Zn2 N8 C45 90.1(5)
N7 Zn2 N8 C45 -165.3(5)
N6 Zn2 N8 C45 -103.3(5)
N5 Zn2 N8 C45 -24.9(5)
C110 C109 N100 C113 -60.3(8)
C110 C109 N100 C105 57.3(8)
C110 C109 N100 C101 179.5(6)
C114 C113 N100 C109 -57.0(8)
C114 C113 N100 C105 -177.7(6)
C114 C113 N100 C101 62.3(8)
C106 C105 N100 C109 61.7(8)
C106 C105 N100 C113 -178.4(6)
C106 C105 N100 C101 -59.0(8)
C102 C101 N100 C109 -173.7(6)
C102 C101 N100 C113 66.0(7)
C102 C101 N100 C105 -51.2(8)
